data_4326793
loop_
_publ_author_name
'Takashi Shimada'
'Atsushi Okazawa'
'Norimichi Kojima'
'Shunsuke Yoshii'
'Hiroyuki Nojiri'
'Takayuki Ishida'

_publ_contact_author_address
;
    Department of Engineering Science, The University of 
   Electro-Communications, Chofu, Tokyo 182-8585, Japan
;
_publ_contact_author_email ' ishi@pc.uec.ac.jp '
_publ_contact_author_fax ' +81-42-443-5501 '
_publ_contact_author_name ' Takayuki Ishida '
_publ_contact_author_phone ' +81-42-443-5490 '
_publ_section_title
;
 Ferromagnetic Exchange Couplings Showing a Chemical Trend in Cu-Ln-Cu
 Complexes (Ln = Gd, Tb, Dy, Ho, Er)
;
_journal_name_full 'Inorganic Chemistry'
_journal_page_first 10555
_journal_page_last 10557
_journal_paper_doi 10.1021/ic201944s
_journal_volume 50
_journal_year 2011
_chemical_formula_moiety 'C28 H30 Cu2 N4 O16 Tb, C H4 O, N O3'
_chemical_formula_sum 'C29 H34 Cu2 N5 O20 Tb'
_chemical_formula_weight 1058.64
_space_group_IT_number 2
_symmetry_cell_setting triclinic
_symmetry_Int_Tables_number 2
_symmetry_space_group_name_Hall '-P 1'
_symmetry_space_group_name_H-M 'P -1'
_atom_sites_solution_hydrogens geom
_atom_sites_solution_primary direct
_atom_sites_solution_secondary difmap
_cell_angle_alpha 94.732(4)
_cell_angle_beta 103.090(4)
_cell_angle_gamma 101.976(4)
_cell_formula_units_Z 2
_cell_length_a 9.680(2)
_cell_length_b 13.740(3)
_cell_length_c 14.019(3)
_cell_measurement_reflns_used 8422
_cell_measurement_temperature 100
_cell_measurement_theta_max 27.48
_cell_measurement_theta_min 3.00
_cell_volume 1760.1(7)
_computing_cell_refinement CrystalClear
_computing_data_collection 'CrystalClear (Rigaku Corp., 2000)'
_computing_data_reduction CrystalClear
_computing_molecular_graphics 'CrystalStructure 4.0'
_computing_publication_material 'CrystalStructure 4.0 (Rigaku, 2010)'
_computing_structure_refinement 'CRYSTALS (Carruthers, et al., 1999)'
_computing_structure_solution 'Superflip (Palatinus, et al., 2007)'
_diffrn_ambient_temperature 100
_diffrn_detector_area_resol_mean 14.629
_diffrn_measured_fraction_theta_full 0.990
_diffrn_measured_fraction_theta_max 0.990
_diffrn_measurement_device_type 'Rigaku Saturn70'
_diffrn_measurement_method \w
_diffrn_radiation_type 'Mo K\a'
_diffrn_radiation_wavelength 0.71073
_diffrn_reflns_av_R_equivalents 0.0806
_diffrn_reflns_limit_h_max 12
_diffrn_reflns_limit_h_min -12
_diffrn_reflns_limit_k_max 17
_diffrn_reflns_limit_k_min -17
_diffrn_reflns_limit_l_max 18
_diffrn_reflns_limit_l_min -18
_diffrn_reflns_number 29637
_diffrn_reflns_theta_full 27.48
_diffrn_reflns_theta_max 27.48
_diffrn_standards_number 0
_exptl_absorpt_coefficient_mu 3.275
_exptl_absorpt_correction_T_max 0.573
_exptl_absorpt_correction_T_min 0.322
_exptl_absorpt_correction_type numerical
_exptl_absorpt_process_details 'NUMABS (Rigaku, 1999)'
_exptl_crystal_colour green
_exptl_crystal_density_diffrn 1.997
_exptl_crystal_description platelet
_exptl_crystal_F_000 1052.00
_exptl_crystal_size_max 0.720
_exptl_crystal_size_mid 0.350
_exptl_crystal_size_min 0.170
_refine_diff_density_max 2.830
_refine_diff_density_min -2.190
_refine_ls_extinction_coef 15(4)
_refine_ls_extinction_method 'Larson (1970) Crystallographic Computing eq. 22'
_refine_ls_goodness_of_fit_ref 1.419
_refine_ls_hydrogen_treatment constr
_refine_ls_number_parameters 549
_refine_ls_number_reflns 8016
_refine_ls_R_factor_gt 0.0672
_refine_ls_shift/su_max 0.002
_refine_ls_structure_factor_coef Fsqd
_refine_ls_weighting_details 'w = 1/[0.0015Fo^2^ + 1.0000\s(Fo^2^)]/(4Fo^2^)'
_refine_ls_weighting_scheme calc
_refine_ls_wR_factor_ref 0.1899
_reflns_number_gt 7548
_reflns_number_total 8016
_reflns_threshold_expression F^2^>2.0\s(F^2^)
_cod_data_source_file ic201944s_si_002_3.cif
_cod_data_source_block CuTbCu
_cod_original_cell_volume 1760.2(6)
_cod_database_code 4326793

loop_
_symmetry_equiv_pos_site_id
_symmetry_equiv_pos_as_xyz
1 +X,+Y,+Z
2 -X,-Y,-Z

loop_
_atom_site_label
_atom_site_type_symbol
_atom_site_fract_x
_atom_site_fract_y
_atom_site_fract_z
_atom_site_U_iso_or_equiv
_atom_site_adp_type
_atom_site_occupancy
_atom_site_symmetry_multiplicity
_atom_site_calc_flag
_atom_site_refinement_flags
Tb1 Tb 0.75594(2) 0.75614(2) -0.00022(2) 0.01093(11) Uani 1.0 2 d .
Cu1 Cu 0.81557(7) 0.91407(5) 0.23338(5) 0.01198(19) Uani 1.0 2 d .
Cu2 Cu 0.69542(8) 0.59545(6) -0.23442(5) 0.0162(2) Uani 1.0 2 d .
O1 O 0.7217(5) 1.0093(3) 0.2862(4) 0.0204(11) Uani 1.0 2 d .
O2 O 0.6757(4) 0.8798(3) 0.1056(3) 0.0173(11) Uani 1.0 2 d .
O3 O 0.5952(5) 0.6732(3) -0.1648(3) 0.0147(11) Uani 1.0 2 d .
O4 O 0.5317(5) 0.5326(4) -0.3413(4) 0.0218(12) Uani 1.0 2 d .
O5 O 0.7972(5) 0.5111(4) -0.2931(4) 0.0311(14) Uani 1.0 2 d .
O6 O 0.8504(5) 0.6472(3) -0.1153(3) 0.0187(11) Uani 1.0 2 d .
O7 O 0.9070(4) 0.8232(3) 0.1702(3) 0.0134(10) Uani 1.0 2 d .
O8 O 0.9741(5) 0.9673(3) 0.3465(3) 0.0187(11) Uani 1.0 2 d .
O9 O 0.7458(5) 0.8990(3) -0.0965(3) 0.0226(12) Uani 1.0 2 d .
O10 O 0.9557(5) 0.8688(4) -0.0424(4) 0.0310(14) Uani 1.0 2 d .
O11 O 0.9334(6) 0.9822(4) -0.1407(5) 0.0409(16) Uani 1.0 2 d .
O12 O 0.7436(5) 0.5894(3) 0.0529(4) 0.0270(13) Uani 1.0 2 d .
O13 O 0.5756(5) 0.6607(4) 0.0743(4) 0.0287(14) Uani 1.0 2 d .
O14 O 0.5729(6) 0.5114(4) 0.1155(4) 0.0310(14) Uani 1.0 2 d .
O15 O 0.7595(5) 0.7134(5) -0.3355(5) 0.0463(17) Uani 1.0 2 d .
O16 O 0.6974(6) 0.7986(4) 0.3090(4) 0.0386(16) Uani 1.0 2 d .
O17 O 0.4784(5) 0.8330(4) 0.3933(4) 0.0306(14) Uani 1.0 2 d .
O18 O 0.5879(6) 0.7535(5) 0.4992(4) 0.064(2) Uani 1.0 2 d .
O19 O 0.3606(6) 0.7496(4) 0.4841(4) 0.0461(17) Uani 1.0 2 d .
O20 O 0.0531(15) 0.7481(10) 0.5472(10) 0.188(7) Uani 1.0 2 d .
N1 N 0.4919(5) 0.7913(4) -0.0597(4) 0.0127(12) Uani 1.0 2 d .
N2 N 1.0157(5) 0.7119(4) 0.0616(4) 0.0112(12) Uani 1.0 2 d .
N3 N 0.8821(6) 0.9195(4) -0.0937(5) 0.0205(14) Uani 1.0 2 d .
N4 N 0.6289(6) 0.5835(4) 0.0821(4) 0.0180(13) Uani 1.0 2 d .
N5 N 0.4754(7) 0.7787(5) 0.4615(4) 0.0276(15) Uani 1.0 2 d .
C1 C 0.5202(8) 1.0652(6) 0.3162(6) 0.0279(19) Uani 1.0 2 d .
C2 C 0.5881(7) 1.0058(5) 0.2554(5) 0.0205(16) Uani 1.0 2 d .
C3 C 0.4986(7) 0.9494(5) 0.1638(5) 0.0167(15) Uani 1.0 2 d .
C4 C 0.5454(6) 0.8963(4) 0.0954(5) 0.0136(14) Uani 1.0 2 d .
C5 C 0.4433(6) 0.8536(4) -0.0027(5) 0.0119(14) Uani 1.0 2 d .
C6 C 0.3110(7) 0.8787(5) -0.0331(5) 0.0177(15) Uani 1.0 2 d .
C7 C 0.2221(6) 0.8371(5) -0.1258(5) 0.0178(15) Uani 1.0 2 d .
C8 C 0.2682(7) 0.7726(5) -0.1827(5) 0.0202(16) Uani 1.0 2 d .
C9 C 0.4043(6) 0.7493(5) -0.1484(4) 0.0138(14) Uani 1.0 2 d .
C10 C 0.4628(7) 0.6825(5) -0.2072(5) 0.0148(15) Uani 1.0 2 d .
C11 C 0.3802(7) 0.6346(5) -0.2990(5) 0.0203(16) Uani 1.0 2 d .
C12 C 0.4144(7) 0.5616(5) -0.3619(5) 0.0177(15) Uani 1.0 2 d .
C13 C 0.3102(8) 0.5168(5) -0.4571(5) 0.0264(18) Uani 1.0 2 d .
C14 C 0.9866(8) 0.4405(6) -0.3174(6) 0.030(2) Uani 1.0 2 d .
C15 C 0.9263(8) 0.5045(5) -0.2557(5) 0.0225(17) Uani 1.0 2 d .
C16 C 1.0097(7) 0.5511(5) -0.1614(5) 0.0203(17) Uani 1.0 2 d .
C17 C 0.9689(7) 0.6152(5) -0.0966(5) 0.0153(15) Uani 1.0 2 d .
C18 C 1.0663(6) 0.6520(5) 0.0034(5) 0.0133(14) Uani 1.0 2 d .
C19 C 1.1999(7) 0.6261(5) 0.0348(5) 0.0201(16) Uani 1.0 2 d .
C20 C 1.2822(7) 0.6626(5) 0.1300(5) 0.0208(16) Uani 1.0 2 d .
C21 C 1.2315(7) 0.7228(5) 0.1902(5) 0.0186(16) Uani 1.0 2 d .
C22 C 1.0991(6) 0.7472(5) 0.1537(5) 0.0165(15) Uani 1.0 2 d .
C23 C 1.0388(7) 0.8147(5) 0.2143(5) 0.0149(15) Uani 1.0 2 d .
C24 C 1.1219(7) 0.8608(5) 0.3054(5) 0.0169(15) Uani 1.0 2 d .
C25 C 1.0893(7) 0.9346(5) 0.3676(4) 0.0155(15) Uani 1.0 2 d .
C26 C 1.1979(7) 0.9789(5) 0.4629(5) 0.0229(17) Uani 1.0 2 d .
C27 C 0.8300(12) 0.8020(9) -0.3075(10) 0.095(5) Uani 1.0 2 d .
C28 C 0.7137(9) 0.7016(6) 0.3186(7) 0.042(3) Uani 1.0 2 d .
C29 C 0.0135(7) 0.6644(6) 0.6003(5) 0.0254(18) Uani 1.0 2 d .
H1 H 0.5660 1.1351 0.3213 0.0356 Uiso 1.0 2 calc R
H2 H 0.4183 1.0542 0.2847 0.0355 Uiso 1.0 2 calc R
H3 H 0.5317 1.0454 0.3811 0.0356 Uiso 1.0 2 calc R
H4 H 0.4001 0.9499 0.1487 0.0210 Uiso 1.0 2 calc R
H5 H 0.2829 0.9231 0.0083 0.0219 Uiso 1.0 2 calc R
H6 H 0.1331 0.8535 -0.1487 0.0204 Uiso 1.0 2 calc R
H7 H 0.2094 0.7430 -0.2447 0.0247 Uiso 1.0 2 calc R
H8 H 0.2923 0.6523 -0.3226 0.0232 Uiso 1.0 2 calc R
H9 H 0.2816 0.4455 -0.4578 0.0306 Uiso 1.0 2 calc R
H10 H 0.2256 0.5444 -0.4651 0.0306 Uiso 1.0 2 calc R
H11 H 0.3554 0.5307 -0.5103 0.0306 Uiso 1.0 2 calc R
H12 H 0.9876 0.4670 -0.3786 0.0390 Uiso 1.0 2 calc R
H13 H 1.0843 0.4402 -0.2832 0.0390 Uiso 1.0 2 calc R
H14 H 0.9277 0.3731 -0.3309 0.0389 Uiso 1.0 2 calc R
H15 H 1.1000 0.5361 -0.1393 0.0251 Uiso 1.0 2 calc R
H16 H 1.2333 0.5860 -0.0074 0.0265 Uiso 1.0 2 calc R
H17 H 1.3711 0.6462 0.1539 0.0256 Uiso 1.0 2 calc R
H18 H 1.2853 0.7479 0.2545 0.0226 Uiso 1.0 2 calc R
H19 H 1.2088 0.8416 0.3287 0.0197 Uiso 1.0 2 calc R
H20 H 1.1538 0.9671 0.5170 0.0284 Uiso 1.0 2 calc R
H21 H 1.2796 0.9483 0.4698 0.0282 Uiso 1.0 2 calc R
H22 H 1.2305 1.0498 0.4633 0.0282 Uiso 1.0 2 calc R
H23 H 0.9223 0.8057 -0.2623 0.0999 Uiso 1.0 2 calc R
H24 H 0.8457 0.8356 -0.3629 0.0999 Uiso 1.0 2 calc R
H25 H 0.7710 0.8338 -0.2746 0.1000 Uiso 1.0 2 calc R
H26 H 0.8116 0.7060 0.3559 0.0531 Uiso 1.0 2 calc R
H27 H 0.6462 0.6702 0.3539 0.0530 Uiso 1.0 2 calc R
H28 H 0.6966 0.6622 0.2555 0.0530 Uiso 1.0 2 calc R
H29 H 0.7369 0.6917 -0.4030 0.0548 Uiso 1.0 2 calc R
H30 H 0.6250 0.8173 0.3350 0.0549 Uiso 1.0 2 calc R
H31 H 0.0922 0.6707 0.6578 0.0304 Uiso 1.0 2 calc R
H32 H -0.0753 0.6639 0.6200 0.0302 Uiso 1.0 2 calc R
H33 H 0.0029 0.6029 0.5586 0.0305 Uiso 1.0 2 calc R
H34 H 0.0514 0.8088 0.5857 0.1805 Uiso 1.0 2 calc R

loop_
_atom_site_aniso_label
_atom_site_aniso_U_11
_atom_site_aniso_U_22
_atom_site_aniso_U_33
_atom_site_aniso_U_12
_atom_site_aniso_U_13
_atom_site_aniso_U_23
Tb1 0.0112(2) 0.0120(2) 0.0104(2) 0.00491(13) 0.00227(14) 0.00160(13)
Cu1 0.0121(4) 0.0149(4) 0.0096(4) 0.0069(3) 0.0013(3) -0.0001(3)
Cu2 0.0181(4) 0.0204(4) 0.0108(4) 0.0100(3) 0.0014(3) -0.0017(3)
O1 0.022(3) 0.020(3) 0.018(3) 0.0082(18) 0.0012(18) -0.0006(18)
O2 0.0080(19) 0.026(3) 0.017(3) 0.0048(17) 0.0008(16) 0.0020(18)
O3 0.016(2) 0.014(2) 0.016(3) 0.0055(17) 0.0053(17) 0.0010(17)
O4 0.022(3) 0.020(3) 0.019(3) 0.0023(19) 0.0003(19) -0.0033(19)
O5 0.034(3) 0.042(3) 0.022(3) 0.026(3) 0.002(2) -0.005(3)
O6 0.020(3) 0.028(3) 0.010(2) 0.0154(19) -0.0014(17) -0.0013(18)
O7 0.0081(19) 0.021(2) 0.014(2) 0.0058(16) 0.0044(16) 0.0023(17)
O8 0.016(2) 0.023(3) 0.015(3) 0.0091(18) -0.0016(17) -0.0029(18)
O9 0.019(3) 0.023(3) 0.028(3) 0.0083(18) 0.0041(19) 0.0102(19)
O10 0.017(3) 0.035(3) 0.044(3) 0.009(2) 0.004(2) 0.026(3)
O11 0.029(3) 0.033(3) 0.069(4) 0.009(3) 0.018(3) 0.036(3)
O12 0.020(3) 0.022(3) 0.048(3) 0.0107(19) 0.020(3) 0.009(3)
O13 0.034(3) 0.023(3) 0.044(3) 0.016(2) 0.026(3) 0.019(3)
O14 0.035(3) 0.021(3) 0.042(3) 0.006(2) 0.017(3) 0.017(3)
O15 0.025(3) 0.064(4) 0.047(4) -0.001(3) 0.004(3) 0.036(3)
O16 0.047(4) 0.029(3) 0.060(4) 0.017(3) 0.044(3) 0.020(3)
O17 0.033(3) 0.038(3) 0.027(3) 0.014(3) 0.012(3) 0.015(3)
O18 0.058(4) 0.096(5) 0.041(4) 0.032(4) -0.004(3) 0.028(4)
O19 0.061(4) 0.032(3) 0.051(4) 0.005(3) 0.031(3) 0.008(3)
O20 0.246(15) 0.158(12) 0.172(13) 0.034(11) 0.064(11) 0.092(11)
N1 0.013(3) 0.013(3) 0.011(3) 0.002(2) 0.002(2) 0.001(2)
N2 0.015(3) 0.010(3) 0.009(3) 0.0026(19) 0.005(2) -0.0012(19)
N3 0.017(3) 0.022(3) 0.027(3) 0.009(3) 0.009(3) 0.007(3)
N4 0.012(3) 0.016(3) 0.025(3) 0.006(2) 0.000(3) 0.002(3)
N5 0.034(4) 0.030(3) 0.011(3) -0.001(3) 0.002(3) -0.005(3)
C1 0.035(4) 0.030(4) 0.024(4) 0.025(4) 0.004(3) -0.004(3)
C2 0.025(4) 0.018(3) 0.019(4) 0.009(3) 0.003(3) 0.008(3)
C3 0.011(3) 0.024(4) 0.018(4) 0.007(3) 0.006(3) 0.002(3)
C4 0.013(3) 0.012(3) 0.015(3) 0.002(3) 0.004(3) 0.003(3)
C5 0.013(3) 0.009(3) 0.016(3) 0.002(3) 0.008(3) 0.003(3)
C6 0.015(3) 0.017(3) 0.023(4) 0.005(3) 0.006(3) 0.004(3)
C7 0.011(3) 0.018(3) 0.022(4) 0.004(3) -0.001(3) 0.002(3)
C8 0.014(3) 0.022(4) 0.026(4) 0.009(3) 0.003(3) 0.004(3)
C9 0.013(3) 0.020(3) 0.007(3) 0.002(3) 0.001(3) 0.001(3)
C10 0.016(3) 0.012(3) 0.017(3) 0.003(3) 0.004(3) 0.002(3)
C11 0.018(4) 0.021(3) 0.019(4) 0.007(3) -0.002(3) -0.003(3)
C12 0.017(3) 0.022(3) 0.009(3) 0.000(3) -0.002(3) 0.003(3)
C13 0.028(4) 0.023(4) 0.025(4) 0.000(3) 0.008(3) -0.004(3)
C14 0.035(4) 0.038(5) 0.024(4) 0.030(4) 0.003(3) -0.001(4)
C15 0.033(4) 0.027(4) 0.012(3) 0.019(3) 0.005(3) 0.001(3)
C16 0.017(4) 0.025(4) 0.020(4) 0.007(3) 0.006(3) 0.001(3)
C17 0.019(3) 0.015(3) 0.012(3) 0.006(3) 0.002(3) 0.004(3)
C18 0.009(3) 0.019(3) 0.014(3) 0.003(3) 0.007(3) 0.002(3)
C19 0.024(4) 0.016(3) 0.026(4) 0.010(3) 0.013(3) 0.005(3)
C20 0.012(3) 0.026(4) 0.026(4) 0.011(3) 0.001(3) 0.005(3)
C21 0.013(3) 0.032(4) 0.011(3) 0.011(3) -0.001(3) 0.004(3)
C22 0.011(3) 0.018(3) 0.017(3) -0.001(3) -0.000(3) 0.006(3)
C23 0.013(3) 0.015(3) 0.019(4) 0.005(3) 0.006(3) 0.006(3)
C24 0.015(3) 0.020(3) 0.014(3) 0.008(3) -0.003(3) 0.004(3)
C25 0.018(3) 0.021(3) 0.006(3) 0.003(3) 0.002(3) -0.003(3)
C26 0.024(4) 0.036(4) 0.011(3) 0.015(3) 0.004(3) -0.006(3)
C27 0.071(8) 0.075(9) 0.103(10) -0.002(7) -0.038(7) 0.026(8)
C28 0.048(5) 0.031(5) 0.053(6) 0.016(4) 0.014(4) 0.017(4)
C29 0.022(4) 0.030(4) 0.024(4) 0.010(3) 0.002(3) 0.001(3)

loop_
_atom_type_symbol
_atom_type_description
_atom_type_scat_dispersion_real
_atom_type_scat_dispersion_imag
_atom_type_scat_source
C C 0.003 0.002
;
International Tables for Crystallography
(1992, Vol. C, Tables 4.2.6.8 and 6.1.1.4)
;
H H 0.000 0.000
;
International Tables for Crystallography
(1992, Vol. C, Table 6.1.1.4)
;
Cu Cu 0.320 1.265
;
International Tables for Crystallography
(1992, Vol. C, Tables 4.2.6.8 and 6.1.1.4)
;
N N 0.006 0.003
;
International Tables for Crystallography
(1992, Vol. C, Tables 4.2.6.8 and 6.1.1.4)
;
O O 0.011 0.006
;
International Tables for Crystallography
(1992, Vol. C, Tables 4.2.6.8 and 6.1.1.4)
;
Tb Tb -0.172 4.154
;
International Tables for Crystallography
(1992, Vol. C, Tables 4.2.6.8 and 6.1.1.4)
;

loop_
_geom_angle_atom_site_label_1
_geom_angle_atom_site_label_2
_geom_angle_atom_site_label_3
_geom_angle
_geom_angle_publ_flag
O2 Tb1 O3 120.60(14) yes
O2 Tb1 O6 173.75(14) yes
O2 Tb1 O7 60.47(14) yes
O2 Tb1 O9 76.06(15) yes
O2 Tb1 O10 99.81(15) yes
O2 Tb1 O12 115.62(16) yes
O2 Tb1 O13 72.34(15) yes
O2 Tb1 N1 60.31(14) yes
O2 Tb1 N2 120.50(14) yes
O3 Tb1 O6 59.79(14) yes
O3 Tb1 O7 174.33(14) yes
O3 Tb1 O9 77.32(13) yes
O3 Tb1 O10 103.43(15) yes
O3 Tb1 O12 88.66(14) yes
O3 Tb1 O13 87.47(15) yes
O3 Tb1 N1 60.37(15) yes
O3 Tb1 N2 118.90(15) yes
O6 Tb1 O7 119.85(14) yes
O6 Tb1 O9 98.30(15) yes
O6 Tb1 O10 74.34(15) yes
O6 Tb1 O12 70.39(16) yes
O6 Tb1 O13 113.77(15) yes
O6 Tb1 N1 120.05(14) yes
O6 Tb1 N2 59.48(14) yes
O7 Tb1 O9 108.14(13) yes
O7 Tb1 O10 81.52(15) yes
O7 Tb1 O12 86.02(14) yes
O7 Tb1 O13 87.70(14) yes
O7 Tb1 N1 120.05(15) yes
O7 Tb1 N2 60.37(15) yes
O9 Tb1 O10 51.68(15) yes
O9 Tb1 O12 165.31(14) yes
O9 Tb1 O13 130.82(16) yes
O9 Tb1 N1 65.22(15) yes
O9 Tb1 N2 117.49(15) yes
O10 Tb1 O12 129.65(16) yes
O10 Tb1 O13 168.90(15) yes
O10 Tb1 N1 116.88(16) yes
O10 Tb1 N2 65.85(16) yes
O12 Tb1 O13 51.50(17) yes
O12 Tb1 N1 111.59(15) yes
O12 Tb1 N2 65.60(15) yes
O13 Tb1 N1 66.59(16) yes
O13 Tb1 N2 110.86(16) yes
N1 Tb1 N2 177.19(15) yes
O1 Cu1 O2 95.40(19) yes
O1 Cu1 O7 175.26(19) yes
O1 Cu1 O8 85.16(19) yes
O1 Cu1 O16 88.0(2) yes
O2 Cu1 O7 81.12(18) yes
O2 Cu1 O8 168.53(19) yes
O2 Cu1 O16 96.50(18) yes
O7 Cu1 O8 97.61(18) yes
O7 Cu1 O16 95.6(2) yes
O8 Cu1 O16 94.97(19) yes
O3 Cu2 O4 96.98(19) yes
O3 Cu2 O5 174.5(2) yes
O3 Cu2 O6 81.15(18) yes
O3 Cu2 O15 96.7(2) yes
O4 Cu2 O5 85.2(2) yes
O4 Cu2 O6 172.5(2) yes
O4 Cu2 O15 87.60(19) yes
O5 Cu2 O6 96.02(19) yes
O5 Cu2 O15 88.4(3) yes
O6 Cu2 O15 99.86(18) yes
Cu1 O1 C2 122.8(4) yes
Tb1 O2 Cu1 108.55(19) yes
Tb1 O2 C4 128.0(4) yes
Cu1 O2 C4 120.1(4) yes
Tb1 O3 Cu2 110.79(18) yes
Tb1 O3 C10 128.3(4) yes
Cu2 O3 C10 120.7(4) yes
Cu2 O4 C12 124.3(4) yes
Cu2 O5 C15 124.7(5) yes
Tb1 O6 Cu2 108.26(19) yes
Tb1 O6 C17 128.7(4) yes
Cu2 O6 C17 122.2(4) yes
Tb1 O7 Cu1 109.84(18) yes
Tb1 O7 C23 130.0(4) yes
Cu1 O7 C23 119.7(4) yes
Cu1 O8 C25 124.2(4) yes
Tb1 O9 N3 94.9(4) yes
Tb1 O10 N3 97.9(4) yes
Tb1 O12 N4 97.0(4) yes
Tb1 O13 N4 97.1(4) yes
Cu2 O15 C27 126.2(7) yes
Cu1 O16 C28 128.7(6) yes
Tb1 N1 C5 121.1(4) yes
Tb1 N1 C9 120.9(5) yes
C5 N1 C9 118.0(6) yes
Tb1 N2 C18 121.8(4) yes
Tb1 N2 C22 120.6(5) yes
C18 N2 C22 117.6(6) yes
O9 N3 O10 115.3(6) yes
O9 N3 O11 121.4(6) yes
O10 N3 O11 123.3(6) yes
O12 N4 O13 114.4(5) yes
O12 N4 O14 123.6(6) yes
O13 N4 O14 122.0(6) yes
O17 N5 O18 117.9(7) yes
O17 N5 O19 119.2(6) yes
O18 N5 O19 122.8(7) yes
O1 C2 C1 118.0(6) yes
O1 C2 C3 123.8(7) yes
C1 C2 C3 118.1(6) yes
C2 C3 C4 125.9(6) yes
O2 C4 C3 126.4(5) yes
O2 C4 C5 114.1(6) yes
C3 C4 C5 119.4(6) yes
N1 C5 C4 115.1(5) yes
N1 C5 C6 122.9(5) yes
C4 C5 C6 122.0(6) yes
C5 C6 C7 119.0(6) yes
C6 C7 C8 118.6(6) yes
C7 C8 C9 120.4(6) yes
N1 C9 C8 121.0(6) yes
N1 C9 C10 115.6(6) yes
C8 C9 C10 123.3(5) yes
O3 C10 C9 114.7(5) yes
O3 C10 C11 125.3(7) yes
C9 C10 C11 120.0(6) yes
C10 C11 C12 127.4(6) yes
O4 C12 C11 123.4(5) yes
O4 C12 C13 117.0(6) yes
C11 C12 C13 119.6(6) yes
O5 C15 C14 115.3(6) yes
O5 C15 C16 124.4(7) yes
C14 C15 C16 120.2(7) yes
C15 C16 C17 126.5(7) yes
O6 C17 C16 125.6(5) yes
O6 C17 C18 115.1(6) yes
C16 C17 C18 119.3(6) yes
N2 C18 C17 114.9(6) yes
N2 C18 C19 122.8(5) yes
C17 C18 C19 122.4(6) yes
C18 C19 C20 118.2(7) yes
C19 C20 C21 119.6(6) yes
C20 C21 C22 119.2(6) yes
N2 C22 C21 122.6(6) yes
N2 C22 C23 115.3(6) yes
C21 C22 C23 122.1(5) yes
O7 C23 C22 113.6(5) yes
O7 C23 C24 127.3(7) yes
C22 C23 C24 119.2(6) yes
C23 C24 C25 126.7(6) yes
O8 C25 C24 124.0(5) yes
O8 C25 C26 117.6(6) yes
C24 C25 C26 118.4(6) yes
Cu2 O15 H29 117.284 no
C27 O15 H29 116.340 no
Cu1 O16 H30 115.534 no
C28 O16 H30 115.709 no
C29 O20 H34 108.323 no
C2 C1 H1 109.063 no
C2 C1 H2 108.983 no
C2 C1 H3 110.463 no
H1 C1 H2 109.439 no
H1 C1 H3 109.436 no
H2 C1 H3 109.439 no
C2 C3 H4 117.177 no
C4 C3 H4 116.931 no
C5 C6 H5 119.913 no
C7 C6 H5 121.103 no
C6 C7 H6 120.887 no
C8 C7 H6 120.503 no
C7 C8 H7 119.954 no
C9 C8 H7 119.670 no
C10 C11 H8 116.398 no
C12 C11 H8 116.190 no
C12 C13 H9 109.004 no
C12 C13 H10 109.820 no
C12 C13 H11 109.672 no
H9 C13 H10 109.438 no
H9 C13 H11 109.443 no
H10 C13 H11 109.448 no
C15 C14 H12 109.126 no
C15 C14 H13 109.315 no
C15 C14 H14 110.054 no
H12 C14 H13 109.444 no
H12 C14 H14 109.447 no
H13 C14 H14 109.439 no
C15 C16 H15 116.779 no
C17 C16 H15 116.744 no
C18 C19 H16 121.016 no
C20 C19 H16 120.738 no
C19 C20 H17 120.721 no
C21 C20 H17 119.722 no
C20 C21 H18 120.705 no
C22 C21 H18 120.075 no
C23 C24 H19 116.509 no
C25 C24 H19 116.819 no
C25 C26 H20 109.783 no
C25 C26 H21 109.348 no
C25 C26 H22 109.368 no
H20 C26 H21 109.440 no
H20 C26 H22 109.447 no
H21 C26 H22 109.442 no
O15 C27 H23 111.761 no
O15 C27 H24 110.933 no
O15 C27 H25 105.736 no
H23 C27 H24 109.443 no
H23 C27 H25 109.447 no
H24 C27 H25 109.438 no
O16 C28 H26 107.835 no
O16 C28 H27 108.941 no
O16 C28 H28 111.695 no
H26 C28 H27 109.445 no
H26 C28 H28 109.444 no
H27 C28 H28 109.444 no
O20 C29 H31 107.180 no
O20 C29 H32 112.485 no
O20 C29 H33 108.782 no
H31 C29 H32 109.453 no
H31 C29 H33 109.443 no
H32 C29 H33 109.440 no

loop_
_geom_bond_atom_site_label_1
_geom_bond_atom_site_label_2
_geom_bond_distance
_geom_bond_publ_flag
Tb1 O2 2.520(5) yes
Tb1 O3 2.499(4) yes
Tb1 O6 2.553(5) yes
Tb1 O7 2.488(4) yes
Tb1 O9 2.478(5) yes
Tb1 O10 2.431(5) yes
Tb1 O12 2.455(5) yes
Tb1 O13 2.442(5) yes
Tb1 N1 2.660(5) yes
Tb1 N2 2.679(5) yes
Cu1 O1 1.930(5) yes
Cu1 O2 1.939(4) yes
Cu1 O7 1.939(5) yes
Cu1 O8 1.909(4) yes
Cu1 O16 2.241(6) yes
Cu2 O3 1.930(5) yes
Cu2 O4 1.909(4) yes
Cu2 O5 1.917(6) yes
Cu2 O6 1.942(4) yes
Cu2 O15 2.318(7) yes
O1 C2 1.257(8) yes
O2 C4 1.306(8) yes
O3 C10 1.322(8) yes
O4 C12 1.260(8) yes
O5 C15 1.267(9) yes
O6 C17 1.292(8) yes
O7 C23 1.320(7) yes
O8 C25 1.271(8) yes
O9 N3 1.281(7) yes
O10 N3 1.253(8) yes
O11 N3 1.219(9) yes
O12 N4 1.257(8) yes
O13 N4 1.274(8) yes
O14 N4 1.209(8) yes
O15 C27 1.248(12) yes
O16 C28 1.389(10) yes
O17 N5 1.261(8) yes
O18 N5 1.230(9) yes
O19 N5 1.221(9) yes
O20 C29 1.453(16) yes
N1 C5 1.348(9) yes
N1 C9 1.342(7) yes
N2 C18 1.349(9) yes
N2 C22 1.348(7) yes
C1 C2 1.478(11) yes
C2 C3 1.433(8) yes
C3 C4 1.369(10) yes
C4 C5 1.491(7) yes
C5 C6 1.379(9) yes
C6 C7 1.386(8) yes
C7 C8 1.352(10) yes
C8 C9 1.409(9) yes
C9 C10 1.464(10) yes
C10 C11 1.380(8) yes
C11 C12 1.421(10) yes
C12 C13 1.475(8) yes
C14 C15 1.477(12) yes
C15 C16 1.404(8) yes
C16 C17 1.390(10) yes
C17 C18 1.482(8) yes
C18 C19 1.398(9) yes
C19 C20 1.383(9) yes
C20 C21 1.371(10) yes
C21 C22 1.388(9) yes
C22 C23 1.497(10) yes
C23 C24 1.367(8) yes
C24 C25 1.414(10) yes
C25 C26 1.492(8) yes
O15 H29 0.930 no
O16 H30 0.930 no
O20 H34 0.960 no
C1 H1 0.960 no
C1 H2 0.960 no
C1 H3 0.960 no
C3 H4 0.930 no
C6 H5 0.930 no
C7 H6 0.930 no
C8 H7 0.930 no
C11 H8 0.930 no
C13 H9 0.960 no
C13 H10 0.960 no
C13 H11 0.960 no
C14 H12 0.960 no
C14 H13 0.960 no
C14 H14 0.960 no
C16 H15 0.930 no
C19 H16 0.930 no
C20 H17 0.930 no
C21 H18 0.930 no
C24 H19 0.930 no
C26 H20 0.960 no
C26 H21 0.960 no
C26 H22 0.960 no
C27 H23 0.960 no
C27 H24 0.960 no
C27 H25 0.960 no
C28 H26 0.960 no
C28 H27 0.960 no
C28 H28 0.960 no
C29 H31 0.960 no
C29 H32 0.960 no
C29 H33 0.960 no

loop_
_geom_contact_atom_site_label_1
_geom_contact_atom_site_label_2
_geom_contact_distance
_geom_contact_publ_flag
_geom_contact_site_symmetry_2
Cu1 C3 3.154(7) no .
Cu1 C24 3.165(7) no .
Cu2 C11 3.151(7) no .
Cu2 C16 3.184(7) no .
O1 C4 2.937(7) no .
O2 C2 2.990(9) no .
O3 C12 3.008(7) no .
O4 C10 2.953(8) no .
O5 C17 2.948(7) no .
O6 C15 2.979(9) no .
O6 C27 3.564(14) no .
O7 C25 3.014(7) no .
O7 C28 3.416(11) no .
O8 C23 2.941(8) no .
O9 C5 3.438(8) no .
O9 C9 3.396(7) no .
O9 C10 3.563(6) no .
O9 C27 3.476(15) no .
O10 C17 3.538(8) no .
O10 C18 3.428(8) no .
O10 C22 3.502(8) no .
O11 C27 3.092(13) no .
O12 C17 3.340(9) no .
O12 C18 3.309(8) no .
O12 C22 3.569(7) no .
O13 O16 3.477(7) no .
O13 C4 3.306(8) no .
O13 C5 3.329(8) no .
O13 C28 3.336(10) no .
O14 C28 3.511(9) no .
O15 C12 3.473(8) no .
O16 C2 3.321(9) no .
O16 C3 3.567(9) no .
O16 C4 3.524(8) no .
N1 C7 2.785(8) no .
N2 C20 2.784(9) no .
N3 C27 3.166(14) no .
N4 C28 3.410(10) no .
C3 C6 2.901(8) no .
C5 C8 2.702(8) no .
C6 C9 2.728(10) no .
C8 C11 2.928(11) no .
C16 C19 2.909(9) no .
C18 C21 2.721(8) no .
C19 C22 2.730(10) no .
C21 C24 2.904(10) no .
Cu1 O11 3.151(6) no 2_775
Cu2 O14 3.531(6) no 2_665
O1 C7 3.268(8) no 2_675
O1 C8 3.429(8) no 2_675
O1 C26 3.407(8) no 2_776
O2 C6 3.535(8) no 2_675
O3 O14 2.941(7) no 2_665
O4 O14 3.595(8) no 2_665
O4 C13 3.587(10) no 2_664
O5 C13 3.385(9) no 2_664
O5 C20 3.528(9) no 2_765
O5 C29 3.342(9) no 1_654
O7 O11 2.910(7) no 2_775
O8 O11 3.294(8) no 2_775
O8 C26 3.558(9) no 2_776
O8 C27 3.493(12) no 2_775
O9 C3 3.490(9) no 2_675
O10 O10 3.564(7) no 2_775
O10 O11 2.984(7) no 2_775
O10 N3 3.225(7) no 2_775
O10 C6 3.386(8) no 1_655
O10 C7 3.155(9) no 1_655
O11 Cu1 3.151(6) no 2_775
O11 O7 2.910(7) no 2_775
O11 O8 3.294(8) no 2_775
O11 O10 2.984(7) no 2_775
O11 N3 3.379(8) no 2_775
O11 C23 3.036(9) no 2_775
O11 C24 3.319(9) no 2_775
O11 C25 3.444(9) no 2_775
O12 O14 3.362(6) no 2_665
O12 C16 3.535(9) no 2_765
O12 C19 3.310(8) no 2_765
O13 O14 3.249(7) no 2_665
O13 C19 3.476(8) no 1_455
O13 C20 3.115(9) no 1_455
O14 Cu2 3.531(6) no 2_665
O14 O3 2.941(7) no 2_665
O14 O4 3.595(8) no 2_665
O14 O12 3.362(6) no 2_665
O14 O13 3.249(7) no 2_665
O14 O14 3.187(7) no 2_665
O14 N4 3.015(7) no 2_665
O14 C10 3.043(8) no 2_665
O14 C11 3.399(9) no 2_665
O15 O18 2.699(8) no 1_554
O15 O20 3.563(17) no 1_654
O15 C29 2.983(10) no 1_654
O16 O17 2.753(9) no .
O16 O18 3.146(9) no .
O16 N5 3.347(9) no .
O17 O16 2.753(9) no .
O17 C1 3.427(10) no .
O17 C2 3.339(9) no .
O17 C21 3.289(7) no 1_455
O17 C24 3.503(8) no 1_455
O17 C28 3.467(11) no .
O18 O15 2.699(8) no 1_556
O18 O16 3.146(9) no .
O18 C27 3.075(12) no 1_556
O18 C28 3.140(12) no .
O19 O20 3.289(17) no .
O19 C1 3.434(9) no 2_676
O19 C11 3.527(9) no 1_556
O19 C12 3.547(9) no 1_556
O19 C13 3.335(9) no 1_556
O20 O15 3.563(17) no 1_456
O20 O19 3.289(17) no .
O20 C26 3.596(15) no 1_455
O20 C27 3.43(2) no 1_456
N3 O10 3.225(7) no 2_775
N3 O11 3.379(8) no 2_775
N3 N3 3.352(7) no 2_775
N4 O14 3.015(7) no 2_665
N4 N4 3.309(6) no 2_665
N5 O16 3.347(9) no .
C1 O17 3.427(10) no .
C1 O19 3.434(9) no 2_676
C2 O17 3.339(9) no .
C2 C7 3.443(10) no 2_675
C2 C8 3.412(9) no 2_675
C3 O9 3.490(9) no 2_675
C3 C6 3.573(10) no 2_675
C4 C6 3.386(9) no 2_675
C6 O2 3.535(8) no 2_675
C6 O10 3.386(8) no 1_455
C6 C3 3.573(10) no 2_675
C6 C4 3.386(9) no 2_675
C7 O1 3.268(8) no 2_675
C7 O10 3.155(9) no 1_455
C7 C2 3.443(10) no 2_675
C7 C18 3.524(9) no 1_455
C8 O1 3.429(8) no 2_675
C8 C2 3.412(9) no 2_675
C8 C16 3.597(9) no 1_455
C8 C29 3.446(8) no 1_554
C10 O14 3.043(8) no 2_665
C11 O14 3.399(9) no 2_665
C11 O19 3.527(9) no 1_554
C12 O19 3.547(9) no 1_554
C13 O4 3.587(10) no 2_664
C13 O5 3.385(9) no 2_664
C13 O19 3.335(9) no 1_554
C14 C29 3.355(11) no 1_654
C15 C20 3.578(10) no 2_765
C15 C21 3.472(10) no 2_765
C15 C29 3.218(10) no 1_654
C16 O12 3.535(9) no 2_765
C16 C8 3.597(9) no 1_655
C18 C7 3.524(9) no 1_655
C19 O12 3.310(8) no 2_765
C19 O13 3.476(8) no 1_655
C20 O5 3.528(9) no 2_765
C20 O13 3.115(9) no 1_655
C20 C15 3.578(10) no 2_765
C21 O17 3.289(7) no 1_655
C21 C15 3.472(10) no 2_765
C23 O11 3.036(9) no 2_775
C24 O11 3.319(9) no 2_775
C24 O17 3.503(8) no 1_655
C25 O11 3.444(9) no 2_775
C26 O1 3.407(8) no 2_776
C26 O8 3.558(9) no 2_776
C26 O20 3.596(15) no 1_655
C27 O8 3.493(12) no 2_775
C27 O18 3.075(12) no 1_554
C27 O20 3.43(2) no 1_654
C27 C29 3.230(16) no 1_654
C28 O17 3.467(11) no .
C28 O18 3.140(12) no .
C29 O5 3.342(9) no 1_456
C29 O15 2.983(10) no 1_456
C29 C8 3.446(8) no 1_556
C29 C14 3.355(11) no 1_456
C29 C15 3.218(10) no 1_456
C29 C27 3.230(16) no 1_456
Cu1 H26 3.4531 no .
Cu1 H28 3.4765 no .
Cu2 H23 3.3555 no .
Cu2 H25 3.3285 no .
O1 H1 2.6041 no .
O1 H2 3.1206 no .
O1 H3 2.6025 no .
O1 H4 3.1690 no .
O1 H30 2.8036 no .
O2 H4 3.1792 no .
O2 H30 3.5086 no .
O3 H8 3.1910 no .
O3 H25 3.2135 no .
O4 H8 3.1517 no .
O4 H9 2.5777 no .
O4 H10 3.1198 no .
O4 H11 2.5814 no .
O4 H29 2.9592 no .
O5 H12 2.5585 no .
O5 H13 3.1086 no .
O5 H14 2.5692 no .
O5 H15 3.1553 no .
O5 H29 3.1139 no .
O6 H15 3.1773 no .
O6 H23 3.1981 no .
O7 H19 3.1931 no .
O7 H26 3.3756 no .
O7 H28 3.1847 no .
O8 H19 3.1654 no .
O8 H20 2.6198 no .
O8 H21 3.1434 no .
O8 H22 2.6106 no .
O8 H30 3.5352 no .
O9 H23 3.4897 no .
O9 H25 2.6630 no .
O10 H23 3.0575 no .
O10 H25 3.2826 no .
O11 H23 2.8154 no .
O11 H24 3.3963 no .
O11 H25 2.6177 no .
O12 H28 3.0941 no .
O13 H28 2.5410 no .
O14 H28 2.6095 no .
N1 H5 3.2227 no .
N1 H7 3.2240 no .
N2 H16 3.2447 no .
N2 H18 3.2284 no .
N3 H23 2.8710 no .
N3 H25 2.5923 no .
N4 H28 2.4606 no .
C1 H4 2.5997 no .
C2 H30 2.9597 no .
C3 H1 3.0885 no .
C3 H2 2.4925 no .
C3 H3 3.1371 no .
C3 H5 2.5952 no .
C3 H30 3.2964 no .
C4 H5 2.6717 no .
C4 H30 3.5814 no .
C5 H4 2.5688 no .
C5 H6 3.2292 no .
C6 H4 2.5380 no .
C6 H7 3.2005 no .
C8 H5 3.2023 no .
C8 H8 2.5427 no .
C9 H6 3.2408 no .
C9 H8 2.5644 no .
C10 H7 2.7056 no .
C11 H7 2.6340 no .
C11 H9 3.1105 no .
C11 H10 2.5242 no .
C11 H11 3.1158 no .
C12 H29 3.4549 no .
C13 H8 2.5990 no .
C14 H15 2.6052 no .
C16 H12 3.1109 no .
C16 H13 2.5194 no .
C16 H14 3.1053 no .
C16 H16 2.6184 no .
C17 H16 2.7085 no .
C18 H15 2.5746 no .
C18 H17 3.2359 no .
C19 H15 2.5210 no .
C19 H18 3.2247 no .
C21 H16 3.2231 no .
C21 H19 2.5098 no .
C22 H17 3.2207 no .
C22 H19 2.5594 no .
C23 H18 2.6904 no .
C23 H26 3.4804 no .
C24 H18 2.6006 no .
C24 H20 3.1169 no .
C24 H21 2.5049 no .
C24 H22 3.1014 no .
C24 H26 3.5509 no .
C26 H19 2.5883 no .
H1 H4 3.2308 no .
H2 H4 2.2394 no .
H3 H4 3.2679 no .
H3 H30 3.4870 no .
H4 H5 1.9983 no .
H5 H6 2.3440 no .
H6 H7 2.2889 no .
H7 H8 1.9944 no .
H8 H9 3.2529 no .
H8 H10 2.2657 no .
H8 H11 3.2431 no .
H12 H15 3.2758 no .
H13 H15 2.2734 no .
H14 H15 3.2314 no .
H15 H16 1.9739 no .
H16 H17 2.3333 no .
H17 H18 2.3067 no .
H18 H19 1.9520 no .
H19 H20 3.2397 no .
H19 H21 2.2412 no .
H19 H22 3.2364 no .
H23 H29 2.5072 no .
H24 H29 2.0053 no .
H25 H29 2.4591 no .
H26 H30 2.5825 no .
H27 H30 2.1054 no .
H28 H30 2.6149 no .
H31 H34 2.2862 no .
H32 H34 2.2607 no .
H33 H34 2.7494 no .
Cu1 H6 3.4762 no 2_675
Cu2 H17 3.5743 no 2_765
Cu2 H32 3.3876 no 1_654
O1 H6 3.1578 no 2_675
O1 H7 3.4539 no 2_675
O1 H20 2.7110 no 2_776
O1 H21 3.4258 no 2_776
O1 H34 3.0811 no 2_676
O2 H5 3.2549 no 2_675
O4 H11 2.7209 no 2_664
O4 H27 2.9243 no 2_665
O4 H28 3.5743 no 2_665
O5 H9 3.5301 no 2_664
O5 H10 3.3602 no 2_664
O5 H11 2.7663 no 2_664
O5 H17 3.4363 no 2_765
O5 H18 3.5953 no 2_765
O5 H31 3.4607 no 1_654
O5 H32 2.7283 no 1_654
O5 H33 3.3383 no 1_654
O8 H20 2.6944 no 2_776
O8 H23 3.4608 no 2_775
O8 H24 2.8610 no 2_775
O8 H34 3.2203 no 2_676
O9 H2 2.9500 no 2_675
O9 H4 2.7997 no 2_675
O9 H5 2.7425 no 2_675
O10 H5 3.0012 no 1_655
O10 H6 2.5439 no 1_655
O11 H2 3.4535 no 2_675
O11 H4 3.5221 no 2_675
O11 H5 3.4666 no 2_675
O11 H6 2.8911 no 1_655
O12 H13 3.3800 no 2_765
O12 H15 2.7081 no 2_765
O12 H16 2.5101 no 2_765
O13 H16 3.1650 no 1_455
O13 H17 2.4644 no 1_455
O14 H13 3.5029 no 2_765
O14 H15 3.3138 no 2_765
O14 H16 3.0985 no 2_765
O14 H17 3.0571 no 1_455
O15 H9 3.3757 no 2_664
O15 H31 3.4110 no 1_654
O15 H32 2.0597 no 1_654
O15 H33 3.5719 no 1_654
O15 H34 3.3226 no 1_654
O16 H17 3.5332 no 1_455
O16 H22 3.5079 no 2_776
O17 H3 2.8834 no .
O17 H3 3.4843 no 2_676
O17 H18 2.3907 no 1_455
O17 H19 2.5926 no 1_455
O17 H21 3.0463 no 1_455
O17 H21 3.5064 no 2_776
O17 H22 3.0968 no 2_776
O17 H27 3.1073 no .
O17 H30 1.8319 no .
O18 H1 3.5921 no 2_676
O18 H9 3.3027 no 2_665
O18 H11 3.3752 no 1_556
O18 H22 2.8361 no 2_776
O18 H24 2.7431 no 1_556
O18 H25 3.2374 no 1_556
O18 H26 3.3893 no .
O18 H27 2.4859 no .
O18 H29 2.1181 no 1_556
O18 H30 2.6029 no .
O19 H1 2.8983 no 2_676
O19 H3 3.0993 no 2_676
O19 H8 3.2581 no 1_556
O19 H10 3.0643 no 1_556
O19 H11 3.0059 no 1_556
O19 H14 3.1584 no 2_665
O19 H18 3.1312 no 1_455
O19 H19 2.8772 no 1_455
O19 H21 3.0026 no 1_455
O20 H7 2.9810 no 1_556
O20 H8 3.1898 no 1_556
O20 H10 3.5560 no 1_556
O20 H12 3.5247 no 2_665
O20 H14 3.3996 no 2_665
O20 H20 3.0589 no 1_455
O20 H21 3.5522 no 1_455
O20 H23 3.3110 no 1_456
O20 H24 2.9942 no 1_456
O20 H26 3.0545 no 1_455
O20 H29 3.2454 no 1_456
N3 H2 3.5803 no 2_675
N3 H4 3.5466 no 2_675
N3 H5 3.2455 no 2_675
N3 H6 2.9951 no 1_655
N4 H13 3.5693 no 2_765
N4 H15 3.3596 no 2_765
N4 H16 3.1335 no 2_765
N4 H17 3.1412 no 1_455
N5 H1 3.3144 no 2_676
N5 H3 3.1580 no 2_676
N5 H11 3.4509 no 1_556
N5 H18 3.0067 no 1_455
N5 H19 3.1448 no 1_455
N5 H21 3.3048 no 1_455
N5 H22 3.1953 no 2_776
N5 H27 3.0022 no .
N5 H29 3.3014 no 1_556
N5 H30 2.5545 no .
C1 H21 3.2253 no 2_776
C1 H25 3.3499 no 2_675
C2 H20 3.5171 no 2_776
C3 H18 3.5980 no 1_455
C4 H5 3.3180 no 2_675
C7 H23 3.0166 no 1_455
C7 H31 3.4564 no 1_554
C8 H1 2.9893 no 2_675
C8 H15 3.4871 no 1_455
C8 H23 3.4178 no 1_455
C8 H31 2.5746 no 1_554
C8 H34 3.5778 no 1_554
C9 H1 3.0404 no 2_675
C9 H16 3.5145 no 1_455
C9 H31 3.4808 no 1_554
C10 H1 3.1094 no 2_675
C11 H1 3.1520 no 2_675
C11 H13 3.5491 no 1_455
C11 H31 2.8712 no 1_554
C12 H11 3.5192 no 2_664
C12 H27 3.1326 no 2_665
C12 H28 3.5978 no 2_665
C13 H11 3.5508 no 2_664
C13 H12 3.4959 no 1_455
C13 H12 3.3185 no 2_664
C13 H26 3.5698 no 2_665
C13 H27 3.1079 no 2_665
C13 H29 3.2230 no 2_664
C13 H32 3.3049 no 2_565
C13 H33 3.4653 no 1_554
C13 H33 3.0835 no 2_565
C14 H10 3.5999 no 1_655
C14 H10 3.3173 no 2_664
C14 H26 3.1759 no 2_765
C14 H28 3.5969 no 2_765
C14 H31 3.1886 no 1_654
C14 H32 3.3939 no 1_654
C14 H33 2.9394 no 1_654
C14 H33 3.4127 no 2_665
C15 H31 3.0129 no 1_654
C15 H32 2.9093 no 1_654
C15 H33 3.1929 no 1_654
C16 H7 3.3868 no 1_655
C16 H31 3.2892 no 1_654
C16 H32 3.5550 no 1_654
C17 H6 3.5414 no 1_655
C21 H4 3.3703 no 1_655
C21 H14 2.9932 no 2_765
C22 H14 3.1242 no 2_765
C23 H14 3.1991 no 2_765
C24 H2 3.5663 no 1_655
C24 H14 3.2111 no 2_765
C25 H20 3.5589 no 2_776
C25 H24 3.0981 no 2_775
C26 H3 3.1038 no 2_776
C26 H24 3.0680 no 2_775
C26 H34 3.2906 no 1_655
C27 H2 3.4635 no 2_675
C27 H6 3.1592 no 1_655
C27 H22 3.1478 no 2_775
C27 H31 3.4992 no 1_654
C27 H32 2.5095 no 1_654
C27 H34 2.8694 no 1_654
C28 H9 2.9216 no 2_665
C28 H13 3.1185 no 2_765
C28 H17 3.4793 no 1_455
C29 H7 2.5264 no 1_556
C29 H8 2.7149 no 1_556
C29 H9 3.0918 no 2_565
C29 H10 3.1270 no 1_556
C29 H10 3.3975 no 2_565
C29 H12 2.7187 no 1_456
C29 H12 3.4597 no 2_665
C29 H23 3.0211 no 1_456
C29 H24 3.1951 no 1_456
C29 H29 2.7712 no 1_456
H1 O18 3.5921 no 2_676
H1 O19 2.8983 no 2_676
H1 N5 3.3144 no 2_676
H1 C8 2.9893 no 2_675
H1 C9 3.0404 no 2_675
H1 C10 3.1094 no 2_675
H1 C11 3.1520 no 2_675
H1 H7 2.9206 no 2_675
H1 H8 2.9554 no 2_675
H1 H21 3.3773 no 2_776
H1 H25 3.3024 no 2_675
H1 H34 3.5319 no 2_676
H2 O9 2.9500 no 2_675
H2 O11 3.4535 no 2_675
H2 N3 3.5803 no 2_675
H2 C24 3.5663 no 1_455
H2 C27 3.4635 no 2_675
H2 H19 3.3814 no 1_455
H2 H21 3.4697 no 1_455
H2 H22 3.4080 no 1_455
H2 H24 3.5517 no 2_675
H2 H25 2.6128 no 2_675
H3 O17 2.8834 no .
H3 O17 3.4843 no 2_676
H3 O19 3.0993 no 2_676
H3 N5 3.1580 no 2_676
H3 C26 3.1038 no 2_776
H3 H20 3.1022 no 2_776
H3 H21 3.0952 no 1_455
H3 H21 2.4270 no 2_776
H3 H22 3.3793 no 1_455
H3 H22 3.3487 no 2_776
H4 O9 2.7997 no 2_675
H4 O11 3.5221 no 2_675
H4 N3 3.5466 no 2_675
H4 C21 3.3703 no 1_455
H4 H18 3.3594 no 1_455
H5 O2 3.2549 no 2_675
H5 O9 2.7425 no 2_675
H5 O10 3.0012 no 1_455
H5 O11 3.4666 no 2_675
H5 N3 3.2455 no 2_675
H5 C4 3.3180 no 2_675
H6 Cu1 3.4762 no 2_675
H6 O1 3.1578 no 2_675
H6 O10 2.5439 no 1_455
H6 O11 2.8911 no 1_455
H6 N3 2.9951 no 1_455
H6 C17 3.5414 no 1_455
H6 C27 3.1592 no 1_455
H6 H23 2.2200 no 1_455
H6 H24 3.5527 no 1_455
H6 H25 3.4927 no 1_455
H6 H31 3.4351 no 1_554
H6 H34 3.5984 no 1_554
H7 O1 3.4539 no 2_675
H7 O20 2.9810 no 1_554
H7 C16 3.3868 no 1_455
H7 C29 2.5264 no 1_554
H7 H1 2.9206 no 2_675
H7 H15 3.3969 no 1_455
H7 H23 3.0404 no 1_455
H7 H31 1.6582 no 1_554
H7 H32 2.9020 no 1_554
H7 H33 3.2152 no 1_554
H7 H34 2.8443 no 1_554
H8 O19 3.2581 no 1_554
H8 O20 3.1898 no 1_554
H8 C29 2.7149 no 1_554
H8 H1 2.9554 no 2_675
H8 H12 3.3614 no 1_455
H8 H13 3.3438 no 1_455
H8 H31 1.9656 no 1_554
H8 H32 3.5056 no 1_554
H8 H33 2.8266 no 1_554
H8 H34 3.5904 no 1_554
H9 O5 3.5301 no 2_664
H9 O15 3.3757 no 2_664
H9 O18 3.3027 no 2_665
H9 C28 2.9216 no 2_665
H9 C29 3.0918 no 2_565
H9 H11 3.5930 no 2_664
H9 H12 3.3384 no 1_455
H9 H12 3.5425 no 2_664
H9 H13 3.4253 no 1_455
H9 H26 2.7344 no 2_665
H9 H27 2.3491 no 2_665
H9 H28 3.2903 no 2_665
H9 H29 2.5471 no 2_664
H9 H32 2.7485 no 2_565
H9 H33 2.7108 no 2_565
H10 O5 3.3602 no 2_664
H10 O19 3.0643 no 1_554
H10 O20 3.5560 no 1_554
H10 C14 3.5999 no 1_455
H10 C14 3.3173 no 2_664
H10 C29 3.1270 no 1_554
H10 C29 3.3975 no 2_565
H10 H12 2.8926 no 1_455
H10 H12 2.6173 no 2_664
H10 H13 3.4333 no 1_455
H10 H14 3.3138 no 2_664
H10 H31 3.0149 no 1_554
H10 H32 3.2931 no 2_565
H10 H33 2.5299 no 1_554
H10 H33 2.6646 no 2_565
H11 O4 2.7209 no 2_664
H11 O5 2.7663 no 2_664
H11 O18 3.3752 no 1_554
H11 O19 3.0059 no 1_554
H11 N5 3.4509 no 1_554
H11 C12 3.5192 no 2_664
H11 C13 3.5508 no 2_664
H11 H9 3.5930 no 2_664
H11 H11 3.0463 no 2_664
H11 H12 3.3416 no 2_664
H11 H29 3.0617 no 2_664
H11 H32 3.3606 no 2_565
H11 H33 3.4569 no 2_565
H12 O20 3.5247 no 2_665
H12 C13 3.4959 no 1_655
H12 C13 3.3185 no 2_664
H12 C29 2.7187 no 1_654
H12 C29 3.4597 no 2_665
H12 H8 3.3614 no 1_655
H12 H9 3.3384 no 1_655
H12 H9 3.5425 no 2_664
H12 H10 2.8926 no 1_655
H12 H10 2.6173 no 2_664
H12 H11 3.3416 no 2_664
H12 H26 3.3598 no 2_765
H12 H31 2.7331 no 1_654
H12 H32 2.8941 no 1_654
H12 H33 2.1207 no 1_654
H12 H33 2.6538 no 2_665
H13 O12 3.3800 no 2_765
H13 O14 3.5029 no 2_765
H13 N4 3.5693 no 2_765
H13 C11 3.5491 no 1_655
H13 C28 3.1185 no 2_765
H13 H8 3.3438 no 1_655
H13 H9 3.4253 no 1_655
H13 H10 3.4333 no 1_655
H13 H26 2.6567 no 2_765
H13 H27 3.5577 no 2_765
H13 H28 2.7535 no 2_765
H13 H31 3.3277 no 1_654
H13 H33 3.3600 no 1_654
H14 O19 3.1584 no 2_665
H14 O20 3.3996 no 2_665
H14 C21 2.9932 no 2_765
H14 C22 3.1242 no 2_765
H14 C23 3.1991 no 2_765
H14 C24 3.2111 no 2_765
H14 H10 3.3138 no 2_664
H14 H18 2.8341 no 2_765
H14 H19 2.9769 no 2_765
H14 H26 3.0249 no 2_765
H14 H33 3.4363 no 2_665
H15 O12 2.7081 no 2_765
H15 O14 3.3138 no 2_765
H15 N4 3.3596 no 2_765
H15 C8 3.4871 no 1_655
H15 H7 3.3969 no 1_655
H15 H31 3.5126 no 1_654
H16 O12 2.5101 no 2_765
H16 O13 3.1650 no 1_655
H16 O14 3.0985 no 2_765
H16 N4 3.1335 no 2_765
H16 C9 3.5145 no 1_655
H17 Cu2 3.5743 no 2_765
H17 O5 3.4363 no 2_765
H17 O13 2.4644 no 1_655
H17 O14 3.0571 no 1_655
H17 O16 3.5332 no 1_655
H17 N4 3.1412 no 1_655
H17 C28 3.4793 no 1_655
H17 H27 3.3411 no 1_655
H17 H28 3.1039 no 1_655
H17 H30 3.4360 no 1_655
H18 O5 3.5953 no 2_765
H18 O17 2.3907 no 1_655
H18 O19 3.1312 no 1_655
H18 N5 3.0067 no 1_655
H18 C3 3.5980 no 1_655
H18 H4 3.3594 no 1_655
H18 H14 2.8341 no 2_765
H18 H30 3.1362 no 1_655
H19 O17 2.5926 no 1_655
H19 O19 2.8772 no 1_655
H19 N5 3.1448 no 1_655
H19 H2 3.3814 no 1_655
H19 H14 2.9769 no 2_765
H20 O1 2.7110 no 2_776
H20 O8 2.6944 no 2_776
H20 O20 3.0589 no 1_655
H20 C2 3.5171 no 2_776
H20 C25 3.5589 no 2_776
H20 H3 3.1022 no 2_776
H20 H20 3.2337 no 2_776
H20 H30 3.4651 no 2_776
H20 H34 2.5539 no 1_655
H21 O1 3.4258 no 2_776
H21 O17 3.0463 no 1_655
H21 O17 3.5064 no 2_776
H21 O19 3.0026 no 1_655
H21 O20 3.5522 no 1_655
H21 N5 3.3048 no 1_655
H21 C1 3.2253 no 2_776
H21 H1 3.3773 no 2_776
H21 H2 3.4697 no 1_655
H21 H3 3.0952 no 1_655
H21 H3 2.4270 no 2_776
H21 H34 3.4030 no 1_655
H22 O16 3.5079 no 2_776
H22 O17 3.0968 no 2_776
H22 O18 2.8361 no 2_776
H22 N5 3.1953 no 2_776
H22 C27 3.1478 no 2_775
H22 H2 3.4080 no 1_655
H22 H3 3.3793 no 1_655
H22 H3 3.3487 no 2_776
H22 H24 2.3197 no 2_775
H22 H25 3.2005 no 2_775
H22 H30 3.0954 no 2_776
H23 O8 3.4608 no 2_775
H23 O20 3.3110 no 1_654
H23 C7 3.0166 no 1_655
H23 C8 3.4178 no 1_655
H23 C29 3.0211 no 1_654
H23 H6 2.2200 no 1_655
H23 H7 3.0404 no 1_655
H23 H31 3.0262 no 1_654
H23 H32 2.4544 no 1_654
H23 H34 2.7029 no 1_654
H24 O8 2.8610 no 2_775
H24 O18 2.7431 no 1_554
H24 O20 2.9942 no 1_654
H24 C25 3.0981 no 2_775
H24 C26 3.0680 no 2_775
H24 C29 3.1951 no 1_654
H24 H2 3.5517 no 2_675
H24 H6 3.5527 no 1_655
H24 H22 2.3197 no 2_775
H24 H31 3.5994 no 1_654
H24 H32 2.6364 no 1_654
H24 H34 2.3523 no 1_654
H25 O18 3.2374 no 1_554
H25 C1 3.3499 no 2_675
H25 H1 3.3024 no 2_675
H25 H2 2.6128 no 2_675
H25 H6 3.4927 no 1_655
H25 H22 3.2005 no 2_775
H25 H32 3.4234 no 1_654
H26 O18 3.3893 no .
H26 O20 3.0545 no 1_655
H26 C13 3.5698 no 2_665
H26 C14 3.1759 no 2_765
H26 H9 2.7344 no 2_665
H26 H12 3.3598 no 2_765
H26 H13 2.6567 no 2_765
H26 H14 3.0249 no 2_765
H26 H33 3.5888 no 1_655
H26 H34 3.5014 no 1_655
H27 O4 2.9243 no 2_665
H27 O17 3.1073 no .
H27 O18 2.4859 no .
H27 N5 3.0022 no .
H27 C12 3.1326 no 2_665
H27 C13 3.1079 no 2_665
H27 H9 2.3491 no 2_665
H27 H13 3.5577 no 2_765
H27 H17 3.3411 no 1_455
H27 H29 3.2935 no 1_556
H28 O4 3.5743 no 2_665
H28 C12 3.5978 no 2_665
H28 C14 3.5969 no 2_765
H28 H9 3.2903 no 2_665
H28 H13 2.7535 no 2_765
H28 H17 3.1039 no 1_455
H29 O18 2.1181 no 1_554
H29 O20 3.2454 no 1_654
H29 N5 3.3014 no 1_554
H29 C13 3.2230 no 2_664
H29 C29 2.7712 no 1_654
H29 H9 2.5471 no 2_664
H29 H11 3.0617 no 2_664
H29 H27 3.2935 no 1_554
H29 H31 3.4300 no 1_654
H29 H32 1.8974 no 1_654
H29 H33 3.1993 no 1_654
H29 H34 3.1800 no 1_654
H30 O17 1.8319 no .
H30 O18 2.6029 no .
H30 N5 2.5545 no .
H30 H17 3.4360 no 1_455
H30 H18 3.1362 no 1_455
H30 H20 3.4651 no 2_776
H30 H22 3.0954 no 2_776
H31 O5 3.4607 no 1_456
H31 O15 3.4110 no 1_456
H31 C7 3.4564 no 1_556
H31 C8 2.5746 no 1_556
H31 C9 3.4808 no 1_556
H31 C11 2.8712 no 1_556
H31 C14 3.1886 no 1_456
H31 C15 3.0129 no 1_456
H31 C16 3.2892 no 1_456
H31 C27 3.4992 no 1_456
H31 H6 3.4351 no 1_556
H31 H7 1.6582 no 1_556
H31 H8 1.9656 no 1_556
H31 H10 3.0149 no 1_556
H31 H12 2.7331 no 1_456
H31 H13 3.3277 no 1_456
H31 H15 3.5126 no 1_456
H31 H23 3.0262 no 1_456
H31 H24 3.5994 no 1_456
H31 H29 3.4300 no 1_456
H32 Cu2 3.3876 no 1_456
H32 O5 2.7283 no 1_456
H32 O15 2.0597 no 1_456
H32 C13 3.3049 no 2_565
H32 C14 3.3939 no 1_456
H32 C15 2.9093 no 1_456
H32 C16 3.5550 no 1_456
H32 C27 2.5095 no 1_456
H32 H7 2.9020 no 1_556
H32 H8 3.5056 no 1_556
H32 H9 2.7485 no 2_565
H32 H10 3.2931 no 2_565
H32 H11 3.3606 no 2_565
H32 H12 2.8941 no 1_456
H32 H23 2.4544 no 1_456
H32 H24 2.6364 no 1_456
H32 H25 3.4234 no 1_456
H32 H29 1.8974 no 1_456
H33 O5 3.3383 no 1_456
H33 O15 3.5719 no 1_456
H33 C13 3.4653 no 1_556
H33 C13 3.0835 no 2_565
H33 C14 2.9394 no 1_456
H33 C14 3.4127 no 2_665
H33 C15 3.1929 no 1_456
H33 H7 3.2152 no 1_556
H33 H8 2.8266 no 1_556
H33 H9 2.7108 no 2_565
H33 H10 2.5299 no 1_556
H33 H10 2.6646 no 2_565
H33 H11 3.4569 no 2_565
H33 H12 2.1207 no 1_456
H33 H12 2.6538 no 2_665
H33 H13 3.3600 no 1_456
H33 H14 3.4363 no 2_665
H33 H26 3.5888 no 1_455
H33 H29 3.1993 no 1_456
H33 H33 3.1342 no 2_566
H34 O1 3.0811 no 2_676
H34 O8 3.2203 no 2_676
H34 O15 3.3226 no 1_456
H34 C8 3.5778 no 1_556
H34 C26 3.2906 no 1_455
H34 C27 2.8694 no 1_456
H34 H1 3.5319 no 2_676
H34 H6 3.5984 no 1_556
H34 H7 2.8443 no 1_556
H34 H8 3.5904 no 1_556
H34 H20 2.5539 no 1_455
H34 H21 3.4030 no 1_455
H34 H23 2.7029 no 1_456
H34 H24 2.3523 no 1_456
H34 H26 3.5014 no 1_455
H34 H29 3.1800 no 1_456

loop_
_geom_hbond_atom_site_label_D
_geom_hbond_atom_site_label_H
_geom_hbond_atom_site_label_A
_geom_hbond_site_symmetry_A
_geom_hbond_distance_DA
_geom_hbond_distance_DH
_geom_hbond_distance_HA
_geom_hbond_angle_DHA
_geom_hbond_publ_flag
O15 H29 O18 1_554 2.699(8) 0.930 2.118 119.4 no
O16 H30 O17 . 2.753(9) 0.930 1.832 170.2 no

loop_
_geom_torsion_atom_site_label_1
_geom_torsion_atom_site_label_2
_geom_torsion_atom_site_label_3
_geom_torsion_atom_site_label_4
_geom_torsion
_geom_torsion_publ_flag
O2 Tb1 O3 Cu2 173.20(16) no
O2 Tb1 O3 C10 -2.2(4) no
O3 Tb1 O2 Cu1 172.53(16) no
O3 Tb1 O2 C4 13.5(4) no
O2 Tb1 O7 Cu1 1.05(16) no
O2 Tb1 O7 C23 -170.3(4) no
O7 Tb1 O2 Cu1 -1.04(16) no
O7 Tb1 O2 C4 -160.1(4) no
O2 Tb1 O9 N3 117.7(3) no
O9 Tb1 O2 Cu1 -121.7(2) no
O9 Tb1 O2 C4 79.3(4) no
O2 Tb1 O10 N3 -66.3(3) no
O10 Tb1 O2 Cu1 -75.4(2) no
O10 Tb1 O2 C4 125.6(4) no
O2 Tb1 O12 N4 36.6(3) no
O12 Tb1 O2 Cu1 67.9(2) no
O12 Tb1 O2 C4 -91.2(4) no
O2 Tb1 O13 N4 -147.3(3) no
O13 Tb1 O2 Cu1 96.5(2) no
O13 Tb1 O2 C4 -62.5(4) no
O2 Tb1 N1 C5 -3.0(3) no
O2 Tb1 N1 C9 175.4(4) no
N1 Tb1 O2 Cu1 169.2(3) no
N1 Tb1 O2 C4 10.1(3) no
O2 Tb1 N2 C18 -174.8(3) no
O2 Tb1 N2 C22 6.9(4) no
N2 Tb1 O2 Cu1 -7.7(3) no
N2 Tb1 O2 C4 -166.8(3) no
O3 Tb1 O6 Cu2 -0.42(16) no
O3 Tb1 O6 C17 -169.6(4) no
O6 Tb1 O3 Cu2 0.43(16) no
O6 Tb1 O3 C10 -175.0(4) no
O3 Tb1 O9 N3 -115.9(3) no
O9 Tb1 O3 Cu2 108.0(3) no
O9 Tb1 O3 C10 -67.4(4) no
O3 Tb1 O10 N3 58.6(3) no
O10 Tb1 O3 Cu2 63.0(3) no
O10 Tb1 O3 C10 -112.4(4) no
O3 Tb1 O12 N4 -87.0(3) no
O12 Tb1 O3 Cu2 -67.6(2) no
O12 Tb1 O3 C10 117.0(4) no
O3 Tb1 O13 N4 89.4(3) no
O13 Tb1 O3 Cu2 -119.1(2) no
O13 Tb1 O3 C10 65.5(4) no
O3 Tb1 N1 C5 -179.7(4) no
O3 Tb1 N1 C9 -1.2(3) no
N1 Tb1 O3 Cu2 176.5(3) no
N1 Tb1 O3 C10 1.1(3) no
O3 Tb1 N2 C18 4.9(4) no
O3 Tb1 N2 C22 -173.3(3) no
N2 Tb1 O3 Cu2 -6.6(3) no
N2 Tb1 O3 C10 178.0(3) no
O6 Tb1 O7 Cu1 173.86(16) no
O6 Tb1 O7 C23 2.5(4) no
O7 Tb1 O6 Cu2 173.04(16) no
O7 Tb1 O6 C17 3.8(4) no
O6 Tb1 O9 N3 -59.6(3) no
O9 Tb1 O6 Cu2 -70.44(19) no
O9 Tb1 O6 C17 120.4(4) no
O6 Tb1 O10 N3 111.5(3) no
O10 Tb1 O6 Cu2 -116.7(3) no
O10 Tb1 O6 C17 74.1(4) no
O6 Tb1 O12 N4 -145.2(3) no
O12 Tb1 O6 Cu2 99.9(2) no
O12 Tb1 O6 C17 -69.3(4) no
O6 Tb1 O13 N4 34.2(3) no
O13 Tb1 O6 Cu2 71.4(3) no
O13 Tb1 O6 C17 -97.8(4) no
O6 Tb1 N1 C5 -175.8(3) no
O6 Tb1 N1 C9 2.6(4) no
N1 Tb1 O6 Cu2 -4.3(3) no
N1 Tb1 O6 C17 -173.5(3) no
O6 Tb1 N2 C18 -2.1(3) no
O6 Tb1 N2 C22 179.6(4) no
N2 Tb1 O6 Cu2 172.5(3) no
N2 Tb1 O6 C17 3.3(3) no
O7 Tb1 O9 N3 65.7(3) no
O9 Tb1 O7 Cu1 62.6(3) no
O9 Tb1 O7 C23 -108.8(4) no
O7 Tb1 O10 N3 -124.2(3) no
O10 Tb1 O7 Cu1 107.5(2) no
O10 Tb1 O7 C23 -63.9(4) no
O7 Tb1 O12 N4 91.1(3) no
O12 Tb1 O7 Cu1 -121.5(2) no
O12 Tb1 O7 C23 67.2(4) no
O7 Tb1 O13 N4 -87.6(3) no
O13 Tb1 O7 Cu1 -69.9(2) no
O13 Tb1 O7 C23 118.7(4) no
O7 Tb1 N1 C5 6.8(4) no
O7 Tb1 N1 C9 -174.7(3) no
N1 Tb1 O7 Cu1 -8.8(3) no
N1 Tb1 O7 C23 179.8(3) no
O7 Tb1 N2 C18 178.5(4) no
O7 Tb1 N2 C22 0.2(3) no
N2 Tb1 O7 Cu1 174.4(3) no
N2 Tb1 O7 C23 3.1(3) no
O9 Tb1 O10 N3 -2.9(2) no
O10 Tb1 O9 N3 2.84(19) no
O9 Tb1 O13 N4 160.26(18) no
O13 Tb1 O9 N3 168.80(18) no
O9 Tb1 N1 C5 -90.6(4) no
O9 Tb1 N1 C9 87.9(4) no
N1 Tb1 O9 N3 -178.9(3) no
O9 Tb1 N2 C18 -85.3(4) no
O9 Tb1 N2 C22 96.4(4) no
N2 Tb1 O9 N3 0.3(3) no
O10 Tb1 O12 N4 166.63(19) no
O12 Tb1 O10 N3 158.2(2) no
O10 Tb1 N1 C5 -89.1(4) no
O10 Tb1 N1 C9 89.4(4) no
N1 Tb1 O10 N3 -4.7(4) no
O10 Tb1 N2 C18 -87.5(4) no
O10 Tb1 N2 C22 94.2(4) no
N2 Tb1 O10 N3 174.6(4) no
O12 Tb1 O13 N4 -0.85(18) no
O13 Tb1 O12 N4 0.87(18) no
O12 Tb1 N1 C5 105.0(4) no
O12 Tb1 N1 C9 -76.5(4) no
N1 Tb1 O12 N4 -29.7(3) no
O12 Tb1 N2 C18 78.7(4) no
O12 Tb1 N2 C22 -99.6(4) no
N2 Tb1 O12 N4 150.2(3) no
O13 Tb1 N1 C5 79.3(4) no
O13 Tb1 N1 C9 -102.3(4) no
N1 Tb1 O13 N4 148.1(3) no
O13 Tb1 N2 C18 103.9(4) no
O13 Tb1 N2 C22 -74.3(4) no
N2 Tb1 O13 N4 -30.6(3) no
O1 Cu1 O2 Tb1 177.93(19) no
O1 Cu1 O2 C4 -21.1(4) no
O2 Cu1 O1 C2 24.8(4) no
O1 Cu1 O8 C25 176.6(4) no
O8 Cu1 O1 C2 -166.7(4) no
O1 Cu1 O16 C28 -172.5(4) no
O16 Cu1 O1 C2 -71.5(4) no
O2 Cu1 O7 Tb1 -1.20(18) no
O2 Cu1 O7 C23 171.2(4) no
O7 Cu1 O2 Tb1 1.17(18) no
O7 Cu1 O2 C4 162.2(4) no
O2 Cu1 O16 C28 92.3(4) no
O16 Cu1 O2 Tb1 -93.5(2) no
O16 Cu1 O2 C4 67.5(4) no
O7 Cu1 O8 C25 -7.2(4) no
O8 Cu1 O7 Tb1 -169.68(19) no
O8 Cu1 O7 C23 2.7(4) no
O7 Cu1 O16 C28 10.6(4) no
O16 Cu1 O7 Tb1 94.53(19) no
O16 Cu1 O7 C23 -93.1(3) no
O8 Cu1 O16 C28 -87.6(4) no
O16 Cu1 O8 C25 89.1(4) no
O3 Cu2 O4 C12 15.3(4) no
O4 Cu2 O3 Tb1 172.1(2) no
O4 Cu2 O3 C10 -12.0(4) no
O3 Cu2 O6 Tb1 0.48(18) no
O3 Cu2 O6 C17 170.5(4) no
O6 Cu2 O3 Tb1 -0.50(19) no
O6 Cu2 O3 C10 175.3(4) no
O3 Cu2 O15 C27 55.9(5) no
O15 Cu2 O3 Tb1 -99.49(19) no
O15 Cu2 O3 C10 76.3(3) no
O4 Cu2 O5 C15 -174.6(5) no
O5 Cu2 O4 C12 -169.7(4) no
O4 Cu2 O15 C27 152.6(5) no
O15 Cu2 O4 C12 -81.1(4) no
O5 Cu2 O6 Tb1 -174.8(2) no
O5 Cu2 O6 C17 -4.7(4) no
O6 Cu2 O5 C15 -2.1(5) no
O5 Cu2 O15 C27 -122.1(5) no
O15 Cu2 O5 C15 97.7(4) no
O6 Cu2 O15 C27 -26.3(5) no
O15 Cu2 O6 Tb1 95.8(3) no
O15 Cu2 O6 C17 -94.2(4) no
Cu1 O1 C2 C1 165.1(4) no
Cu1 O1 C2 C3 -16.3(9) no
Tb1 O2 C4 C3 166.6(4) no
Tb1 O2 C4 C5 -15.0(7) no
Cu1 O2 C4 C3 9.7(8) no
Cu1 O2 C4 C5 -171.9(3) no
Tb1 O3 C10 C9 -0.9(7) no
Tb1 O3 C10 C11 179.6(4) no
Cu2 O3 C10 C9 -175.9(3) no
Cu2 O3 C10 C11 4.6(8) no
Cu2 O4 C12 C11 -10.4(9) no
Cu2 O4 C12 C13 168.9(4) no
Cu2 O5 C15 C14 -175.6(4) no
Cu2 O5 C15 C16 6.0(9) no
Tb1 O6 C17 C16 176.0(4) no
Tb1 O6 C17 C18 -3.9(7) no
Cu2 O6 C17 C16 8.2(8) no
Cu2 O6 C17 C18 -171.8(3) no
Tb1 O7 C23 C22 -5.4(7) no
Tb1 O7 C23 C24 173.6(4) no
Cu1 O7 C23 C22 -176.1(3) no
Cu1 O7 C23 C24 3.0(8) no
Cu1 O8 C25 C24 6.3(8) no
Cu1 O8 C25 C26 -175.2(3) no
Tb1 O9 N3 O10 -4.8(5) no
Tb1 O9 N3 O11 173.1(5) no
Tb1 O10 N3 O9 4.9(5) no
Tb1 O10 N3 O11 -172.9(5) no
Tb1 O12 N4 O13 -1.4(5) no
Tb1 O12 N4 O14 178.9(4) no
Tb1 O13 N4 O12 1.4(5) no
Tb1 O13 N4 O14 -178.9(4) no
Tb1 N1 C5 C4 -2.3(7) no
Tb1 N1 C5 C6 175.9(4) no
Tb1 N1 C9 C8 -176.0(4) no
Tb1 N1 C9 C10 1.4(7) no
C5 N1 C9 C8 2.5(8) no
C5 N1 C9 C10 179.9(5) no
C9 N1 C5 C4 179.2(5) no
C9 N1 C5 C6 -2.6(9) no
Tb1 N2 C18 C17 1.2(7) no
Tb1 N2 C18 C19 -178.5(4) no
Tb1 N2 C22 C21 177.2(4) no
Tb1 N2 C22 C23 -2.7(7) no
C18 N2 C22 C21 -1.1(9) no
C18 N2 C22 C23 179.0(5) no
C22 N2 C18 C17 179.6(5) no
C22 N2 C18 C19 -0.2(9) no
O1 C2 C3 C4 -3.4(11) no
C1 C2 C3 C4 175.2(6) no
C2 C3 C4 O2 6.9(11) no
C2 C3 C4 C5 -171.4(6) no
O2 C4 C5 N1 10.2(7) no
O2 C4 C5 C6 -168.0(5) no
C3 C4 C5 N1 -171.3(5) no
C3 C4 C5 C6 10.4(9) no
N1 C5 C6 C7 1.2(9) no
C4 C5 C6 C7 179.2(5) no
C5 C6 C7 C8 0.4(9) no
C6 C7 C8 C9 -0.5(9) no
C7 C8 C9 N1 -1.0(10) no
C7 C8 C9 C10 -178.2(6) no
N1 C9 C10 O3 -0.4(8) no
N1 C9 C10 C11 179.1(5) no
C8 C9 C10 O3 176.9(6) no
C8 C9 C10 C11 -3.6(9) no
O3 C10 C11 C12 5.2(11) no
C9 C10 C11 C12 -174.3(6) no
C10 C11 C12 O4 -2.1(11) no
C10 C11 C12 C13 178.6(6) no
O5 C15 C16 C17 -3.6(11) no
C14 C15 C16 C17 178.1(6) no
C15 C16 C17 O6 -4.4(11) no
C15 C16 C17 C18 175.5(6) no
O6 C17 C18 N2 1.5(8) no
O6 C17 C18 C19 -178.8(5) no
C16 C17 C18 N2 -178.5(5) no
C16 C17 C18 C19 1.2(9) no
N2 C18 C19 C20 0.9(9) no
C17 C18 C19 C20 -178.9(5) no
C18 C19 C20 C21 -0.3(9) no
C19 C20 C21 C22 -1.0(10) no
C20 C21 C22 N2 1.7(10) no
C20 C21 C22 C23 -178.4(6) no
N2 C22 C23 O7 4.8(8) no
N2 C22 C23 C24 -174.3(5) no
C21 C22 C23 O7 -175.1(6) no
C21 C22 C23 C24 5.8(9) no
O7 C23 C24 C25 -6.3(11) no
C22 C23 C24 C25 172.7(5) no
C23 C24 C25 O8 1.1(11) no
C23 C24 C25 C26 -177.5(6) no
